data_2230160
loop_
_publ_author_name
'Collas, Alain'
'Zeller, Matthias'
'Blockhuys, Frank'

_publ_section_title
;
 4,4'-Bis[2-(3,5-dimethoxyphenyl)ethenyl]biphenyl
;
_journal_coeditor_code VM2079
_journal_issue 5
_journal_name_full 'Acta Crystallographica Section E'
_journal_page_first o1112
_journal_page_last o1113
_journal_paper_doi 10.1107/S1600536811012888
_journal_volume 67
_journal_year 2011
_chemical_formula_iupac 'C32 H30 O4'
_chemical_formula_moiety 'C32 H30 O4'
_chemical_formula_sum 'C32 H30 O4'
_chemical_formula_weight 478.56
_chemical_name_systematic
;
4,4'-Bis[2-(3,5-dimethoxyphenyl)ethenyl]biphenyl
;
_space_group_IT_number 14
_symmetry_cell_setting monoclinic
_symmetry_space_group_name_Hall '-P 2ybc'
_symmetry_space_group_name_H-M 'P 1 21/c 1'
_atom_sites_solution_hydrogens geom
_atom_sites_solution_primary direct
_atom_sites_solution_secondary difmap
_audit_creation_method SHELXL-97
_cell_angle_alpha 90.00
_cell_angle_beta 99.723(2)
_cell_angle_gamma 90.00
_cell_formula_units_Z 12
_cell_length_a 11.8208(13)
_cell_length_b 27.896(3)
_cell_length_c 22.875(3)
_cell_measurement_reflns_used 9749
_cell_measurement_temperature 100(2)
_cell_measurement_theta_max 32.782
_cell_measurement_theta_min 2.306
_cell_volume 7434.7(15)
_computing_cell_refinement 'SAINT (Bruker, 2008)'
_computing_data_collection 'APEX2 (Bruker, 2008)'
_computing_data_reduction 'SAINT (Bruker, 2008)'
_computing_molecular_graphics 'ORTEP-3 (Farrugia, 1997) and Mercury (Macrae <i>et al.</i>, 2008)'
_computing_publication_material 'WinGX (Farrugia, 1999) and PLATON (Spek, 2009)'
_computing_structure_refinement 'SHELXL97 (Sheldrick, 2008)'
_computing_structure_solution 'SHELXS97 (Sheldrick, 2008)'
_diffrn_ambient_temperature 100(2)
_diffrn_measured_fraction_theta_full 0.999
_diffrn_measured_fraction_theta_max 0.999
_diffrn_measurement_device_type 'Bruker SMART APEX CCD'
_diffrn_measurement_method \w
_diffrn_radiation_monochromator graphite
_diffrn_radiation_source 'fine-focus sealed tube'
_diffrn_radiation_type MoK\a
_diffrn_radiation_wavelength 0.71073
_diffrn_reflns_av_R_equivalents 0.0335
_diffrn_reflns_av_sigmaI/netI 0.0319
_diffrn_reflns_limit_h_max 15
_diffrn_reflns_limit_h_min -15
_diffrn_reflns_limit_k_max 37
_diffrn_reflns_limit_k_min -37
_diffrn_reflns_limit_l_max 30
_diffrn_reflns_limit_l_min -30
_diffrn_reflns_number 74405
_diffrn_reflns_theta_full 28.28
_diffrn_reflns_theta_max 28.28
_diffrn_reflns_theta_min 1.72
_diffrn_standards_number 0
_exptl_absorpt_coefficient_mu 0.083
_exptl_absorpt_correction_T_max 0.9876
_exptl_absorpt_correction_T_min 0.9556
_exptl_absorpt_correction_type multi-scan
_exptl_absorpt_process_details '(SADABS; Bruker, 2008)'
_exptl_crystal_colour colourless
_exptl_crystal_density_diffrn 1.283
_exptl_crystal_density_method 'not measured'
_exptl_crystal_description plate
_exptl_crystal_F_000 3048
_exptl_crystal_size_max 0.55
_exptl_crystal_size_mid 0.45
_exptl_crystal_size_min 0.15
_refine_diff_density_max 0.678
_refine_diff_density_min -0.291
_refine_ls_extinction_method none
_refine_ls_goodness_of_fit_ref 1.033
_refine_ls_hydrogen_treatment constr
_refine_ls_matrix_type full
_refine_ls_number_parameters 985
_refine_ls_number_reflns 18422
_refine_ls_number_restraints 0
_refine_ls_restrained_S_all 1.033
_refine_ls_R_factor_all 0.0843
_refine_ls_R_factor_gt 0.0596
_refine_ls_shift/su_max 0.001
_refine_ls_shift/su_mean 0.000
_refine_ls_structure_factor_coef Fsqd
_refine_ls_weighting_details 'calc w=1/[\s^2^(Fo^2^)+(0.0954P)^2^+3.3183P] where P=(Fo^2^+2Fc^2^)/3'
_refine_ls_weighting_scheme calc
_refine_ls_wR_factor_gt 0.1580
_refine_ls_wR_factor_ref 0.1808
_reflns_number_gt 13284
_reflns_number_total 18422
_reflns_threshold_expression I>2\s(I)
_cod_data_source_file vm2079.cif
_cod_data_source_block I
_cod_original_cell_volume 7434.8(14)
_cod_original_sg_symbol_H-M 'P 21/c'
_cod_database_code 2230160
_cod_database_fobs_code 2230160

loop_
_symmetry_equiv_pos_as_xyz
'x, y, z'
'-x, y+1/2, -z+1/2'
'-x, -y, -z'
'x, -y-1/2, z-1/2'

loop_
_atom_site_type_symbol
_atom_site_label
_atom_site_fract_x
_atom_site_fract_y
_atom_site_fract_z
_atom_site_U_iso_or_equiv
_atom_site_adp_type
_atom_site_calc_flag
_atom_site_refinement_flags
_atom_site_occupancy
_atom_site_disorder_assembly
_atom_site_disorder_group
C C1A 0.15447(12) 0.46499(5) 0.09560(6) 0.0168(3) Uani d . 1 . .
C C2A 0.06813(12) 0.49166(5) 0.11557(6) 0.0174(3) Uani d . 1 . .
H H2A 0.0861 0.5124 0.1488 0.021 Uiso calc R 1 . .
C C3A -0.04359(12) 0.48741(5) 0.08623(7) 0.0181(3) Uani d . 1 . .
C C4A -0.07196(12) 0.45719(5) 0.03724(7) 0.0188(3) Uani d . 1 . .
H H4A -0.1490 0.4549 0.0172 0.023 Uiso calc R 1 . .
C C5A 0.01347(12) 0.43065(5) 0.01832(7) 0.0188(3) Uani d . 1 . .
C C6A 0.12663(12) 0.43462(5) 0.04730(7) 0.0193(3) Uani d . 1 . .
H H6A 0.1851 0.4164 0.0339 0.023 Uiso calc R 1 . .
C C7A 0.27507(12) 0.46747(5) 0.12364(7) 0.0180(3) Uani d . 1 . .
H H7A 0.3278 0.4508 0.1040 0.022 Uiso calc R 1 . .
C C8A 0.32024(12) 0.49024(5) 0.17333(6) 0.0155(3) Uani d . 1 . .
H H8A 0.2692 0.5069 0.1941 0.019 Uiso calc R 1 . .
C C9A 0.44267(12) 0.49152(5) 0.19832(6) 0.0147(3) Uani d . 1 . .
C C10A 0.52534(12) 0.46805(5) 0.17172(7) 0.0184(3) Uani d . 1 . .
H H10A 0.5020 0.4505 0.1361 0.022 Uiso calc R 1 . .
C C11A 0.63999(12) 0.46991(5) 0.19625(7) 0.0188(3) Uani d . 1 . .
H H11A 0.6942 0.4537 0.1771 0.023 Uiso calc R 1 . .
C C12A 0.67846(12) 0.49502(5) 0.24851(6) 0.0145(3) Uani d . 1 . .
C C13A 0.59664(12) 0.51896(5) 0.27477(6) 0.0179(3) Uani d . 1 . .
H H13A 0.6202 0.5369 0.3101 0.021 Uiso calc R 1 . .
C C14A 0.48114(12) 0.51703(5) 0.25009(6) 0.0175(3) Uani d . 1 . .
H H14A 0.4270 0.5335 0.2690 0.021 Uiso calc R 1 . .
C C15A 0.80193(12) 0.49572(5) 0.27384(6) 0.0153(3) Uani d . 1 . .
C C16A 0.87267(13) 0.45705(6) 0.26583(7) 0.0223(3) Uani d . 1 . .
H H16A 0.8399 0.4293 0.2455 0.027 Uiso calc R 1 . .
C C17A 0.98942(13) 0.45819(6) 0.28679(7) 0.0236(3) Uani d . 1 . .
H H17A 1.0354 0.4315 0.2801 0.028 Uiso calc R 1 . .
C C18A 1.04088(12) 0.49784(5) 0.31748(6) 0.0175(3) Uani d . 1 . .
C C19A 0.96978(12) 0.53637(5) 0.32649(6) 0.0160(3) Uani d . 1 . .
H H19A 1.0022 0.5638 0.3477 0.019 Uiso calc R 1 . .
C C20A 0.85324(12) 0.53519(5) 0.30507(6) 0.0150(3) Uani d . 1 . .
H H20A 0.8071 0.5619 0.3118 0.018 Uiso calc R 1 . .
C C21A 1.16440(12) 0.49687(6) 0.34026(7) 0.0197(3) Uani d . 1 . .
H H21A 1.2078 0.4722 0.3258 0.024 Uiso calc R 1 . .
C C22A 1.22132(12) 0.52726(5) 0.37928(6) 0.0178(3) Uani d . 1 . .
H H22A 1.1775 0.5521 0.3930 0.021 Uiso calc R 1 . .
C C23A 1.34420(12) 0.52665(5) 0.40355(6) 0.0167(3) Uani d . 1 . .
C C24A 1.41857(12) 0.49137(6) 0.39001(6) 0.0189(3) Uani d . 1 . .
H H24A 1.3902 0.4657 0.3643 0.023 Uiso calc R 1 . .
C C25A 1.53484(12) 0.49360(6) 0.41414(7) 0.0187(3) Uani d . 1 . .
C C26A 1.57761(12) 0.53051(5) 0.45167(6) 0.0184(3) Uani d . 1 . .
H H26A 1.6571 0.5320 0.4678 0.022 Uiso calc R 1 . .
C C27A 1.50255(12) 0.56549(5) 0.46552(6) 0.0180(3) Uani d . 1 . .
C C28A 1.38688(12) 0.56404(5) 0.44188(6) 0.0179(3) Uani d . 1 . .
H H28A 1.3367 0.5883 0.4516 0.021 Uiso calc R 1 . .
C C29A -0.10905(14) 0.54661(7) 0.14674(7) 0.0280(4) Uani d . 1 . .
H H29A -0.0678 0.5318 0.1830 0.042 Uiso calc R 1 . .
H H29B -0.1807 0.5608 0.1548 0.042 Uiso calc R 1 . .
H H29C -0.0612 0.5716 0.1334 0.042 Uiso calc R 1 . .
C C30A -0.11888(14) 0.38859(7) -0.05346(8) 0.0342(4) Uani d . 1 . .
H H30A -0.1587 0.3759 -0.0225 0.051 Uiso calc R 1 . .
H H30B -0.1196 0.3645 -0.0847 0.051 Uiso calc R 1 . .
H H30C -0.1579 0.4177 -0.0704 0.051 Uiso calc R 1 . .
C C31A 1.72111(13) 0.45930(7) 0.41990(8) 0.0301(4) Uani d . 1 . .
H H31A 1.7529 0.4888 0.4060 0.045 Uiso calc R 1 . .
H H31B 1.7582 0.4315 0.4050 0.045 Uiso calc R 1 . .
H H31C 1.7350 0.4588 0.4634 0.045 Uiso calc R 1 . .
C C32A 1.47986(15) 0.63504(6) 0.52207(9) 0.0330(4) Uani d . 1 . .
H H32A 1.4360 0.6513 0.4876 0.050 Uiso calc R 1 . .
H H32B 1.5262 0.6586 0.5474 0.050 Uiso calc R 1 . .
H H32C 1.4269 0.6192 0.5446 0.050 Uiso calc R 1 . .
C C29B 1.22529(13) 0.35012(7) 0.42489(8) 0.0291(4) Uani d . 1 . .
H H29D 1.2407 0.3509 0.4683 0.044 Uiso calc R 1 . .
H H29E 1.2680 0.3759 0.4093 0.044 Uiso calc R 1 . .
H H29F 1.2496 0.3191 0.4110 0.044 Uiso calc R 1 . .
C C2B 0.91825(13) 0.32978(6) 0.39548(7) 0.0194(3) Uani d . 1 . .
H H2B 0.8969 0.3547 0.3675 0.023 Uiso calc R 1 . .
C C3B 1.03183(13) 0.32419(6) 0.42179(7) 0.0199(3) Uani d . 1 . .
C C4B 1.06591(13) 0.28789(6) 0.46322(7) 0.0202(3) Uani d . 1 . .
H H4B 1.1441 0.2844 0.4810 0.024 Uiso calc R 1 . .
C C5B 0.98301(13) 0.25722(6) 0.47757(7) 0.0205(3) Uani d . 1 . .
C C6B 0.86925(13) 0.26214(6) 0.45118(7) 0.0201(3) Uani d . 1 . .
H H6B 0.8135 0.2404 0.4610 0.024 Uiso calc R 1 . .
C C1B 0.83559(12) 0.29863(5) 0.41031(6) 0.0181(3) Uani d . 1 . .
C C7B 0.71374(12) 0.30156(6) 0.38449(6) 0.0186(3) Uani d . 1 . .
H H7B 0.6658 0.2776 0.3968 0.022 Uiso calc R 1 . .
C C8B 0.66159(12) 0.33367(5) 0.34585(7) 0.0192(3) Uani d . 1 . .
H H8B 0.7080 0.3580 0.3330 0.023 Uiso calc R 1 . .
C C9B 0.53876(12) 0.33459(5) 0.32160(6) 0.0176(3) Uani d . 1 . .
C C10B 0.46492(12) 0.29667(5) 0.32902(6) 0.0166(3) Uani d . 1 . .
H H10B 0.4946 0.2691 0.3507 0.020 Uiso calc R 1 . .
C C11B 0.34943(12) 0.29875(5) 0.30531(6) 0.0156(3) Uani d . 1 . .
H H11B 0.3014 0.2724 0.3109 0.019 Uiso calc R 1 . .
C C12B 0.30172(12) 0.33866(5) 0.27328(6) 0.0161(3) Uani d . 1 . .
C C13B 0.37525(13) 0.37678(6) 0.26680(7) 0.0212(3) Uani d . 1 . .
H H13B 0.3452 0.4047 0.2460 0.025 Uiso calc R 1 . .
C C14B 0.49105(13) 0.37460(6) 0.29016(7) 0.0225(3) Uani d . 1 . .
H H14B 0.5391 0.4010 0.2847 0.027 Uiso calc R 1 . .
C C15B 0.17901(12) 0.34021(5) 0.24667(6) 0.0163(3) Uani d . 1 . .
C C16B 0.09571(12) 0.31668(5) 0.27237(7) 0.0189(3) Uani d . 1 . .
H H16B 0.1181 0.2985 0.3075 0.023 Uiso calc R 1 . .
C C17B -0.01938(12) 0.31947(6) 0.24737(7) 0.0197(3) Uani d . 1 . .
H H17B -0.0745 0.3032 0.2659 0.024 Uiso calc R 1 . .
C C18B -0.05605(12) 0.34550(5) 0.19575(7) 0.0170(3) Uani d . 1 . .
C C19B 0.02796(12) 0.36855(5) 0.16970(7) 0.0186(3) Uani d . 1 . .
H H19B 0.0057 0.3863 0.1342 0.022 Uiso calc R 1 . .
C C20B 0.14264(12) 0.36598(5) 0.19463(7) 0.0182(3) Uani d . 1 . .
H H20B 0.1978 0.3821 0.1760 0.022 Uiso calc R 1 . .
C C21B -0.17861(12) 0.34744(5) 0.17100(7) 0.0184(3) Uani d . 1 . .
H H21B -0.2294 0.3295 0.1906 0.022 Uiso calc R 1 . .
C C22B -0.22425(12) 0.37232(5) 0.12328(7) 0.0192(3) Uani d . 1 . .
H H22B -0.1721 0.3903 0.1047 0.023 Uiso calc R 1 . .
C C23B -0.34536(12) 0.37534(5) 0.09590(7) 0.0173(3) Uani d . 1 . .
C C24B -0.43179(12) 0.34840(5) 0.11558(7) 0.0183(3) Uani d . 1 . .
H H24B -0.4137 0.3275 0.1487 0.022 Uiso calc R 1 . .
C C25B -0.54361(12) 0.35257(5) 0.08623(7) 0.0177(3) Uani d . 1 . .
C C26B -0.57203(12) 0.38340(5) 0.03787(7) 0.0174(3) Uani d . 1 . .
H H26B -0.6490 0.3856 0.0176 0.021 Uiso calc R 1 . .
C C27B -0.48670(12) 0.41062(5) 0.01991(6) 0.0169(3) Uani d . 1 . .
C C28B -0.37355(12) 0.40639(5) 0.04856(7) 0.0180(3) Uani d . 1 . .
H H28B -0.3152 0.4250 0.0355 0.022 Uiso calc R 1 . .
C C30B 1.12008(15) 0.20950(7) 0.54112(8) 0.0331(4) Uani d . 1 . .
H H30D 1.1599 0.1998 0.5087 0.050 Uiso calc R 1 . .
H H30E 1.1228 0.1832 0.5697 0.050 Uiso calc R 1 . .
H H30F 1.1577 0.2378 0.5609 0.050 Uiso calc R 1 . .
C C31B -0.60962(15) 0.29225(6) 0.14510(8) 0.0283(4) Uani d . 1 . .
H H31D -0.5607 0.2677 0.1316 0.042 Uiso calc R 1 . .
H H31E -0.6814 0.2776 0.1523 0.042 Uiso calc R 1 . .
H H31F -0.5697 0.3067 0.1819 0.042 Uiso calc R 1 . .
C C32B -0.62030(14) 0.45357(7) -0.04972(8) 0.0294(4) Uani d . 1 . .
H H32D -0.6592 0.4247 -0.0674 0.044 Uiso calc R 1 . .
H H32E -0.6222 0.4784 -0.0802 0.044 Uiso calc R 1 . .
H H32F -0.6594 0.4653 -0.0180 0.044 Uiso calc R 1 . .
C C6C 1.38454(12) 0.22574(5) 0.45759(6) 0.0158(3) Uani d . 1 . .
H H6C 1.3298 0.2449 0.4729 0.019 Uiso calc R 1 . .
C C5C 1.49943(12) 0.22673(5) 0.48485(6) 0.0160(3) Uani d . 1 . .
C C4C 1.57998(12) 0.19932(5) 0.46280(7) 0.0171(3) Uani d . 1 . .
H H4C 1.6584 0.2001 0.4811 0.021 Uiso calc R 1 . .
C C3C 1.54444(12) 0.17039(5) 0.41322(7) 0.0168(3) Uani d . 1 . .
C C2C 1.43104(12) 0.16884(5) 0.38582(6) 0.0165(3) Uani d . 1 . .
H H2C 1.4083 0.1490 0.3521 0.020 Uiso calc R 1 . .
C C1C 1.34976(12) 0.19700(5) 0.40838(6) 0.0151(3) Uani d . 1 . .
C C7C 1.22788(12) 0.19699(5) 0.38199(6) 0.0164(3) Uani d . 1 . .
H H7C 1.1789 0.2163 0.4011 0.020 Uiso calc R 1 . .
C C8C 1.17803(12) 0.17304(5) 0.33432(6) 0.0167(3) Uani d . 1 . .
H H8C 1.2263 0.1541 0.3143 0.020 Uiso calc R 1 . .
C C9C 1.05527(12) 0.17327(5) 0.31000(6) 0.0151(3) Uani d . 1 . .
C C14C 1.01218(13) 0.14143(6) 0.26500(8) 0.0264(4) Uani d . 1 . .
H H14C 1.0635 0.1204 0.2499 0.032 Uiso calc R 1 . .
C C13C 0.89656(14) 0.13968(6) 0.24167(8) 0.0286(4) Uani d . 1 . .
H H13C 0.8701 0.1172 0.2112 0.034 Uiso calc R 1 . .
C C12C 0.81788(12) 0.17009(5) 0.26172(6) 0.0151(3) Uani d . 1 . .
C C11C 0.86161(12) 0.20175(6) 0.30668(7) 0.0212(3) Uani d . 1 . .
H H11C 0.8104 0.2229 0.3217 0.025 Uiso calc R 1 . .
C C10C 0.97666(13) 0.20354(6) 0.33027(7) 0.0212(3) Uani d . 1 . .
H H10C 1.0029 0.2259 0.3609 0.025 Uiso calc R 1 . .
C C15C 0.69448(12) 0.16939(5) 0.23627(6) 0.0154(3) Uani d . 1 . .
C C20C 0.64884(13) 0.13538(6) 0.19423(7) 0.0231(3) Uani d . 1 . .
H H20C 0.6990 0.1129 0.1808 0.028 Uiso calc R 1 . .
C C19C 0.53336(13) 0.13335(6) 0.17159(7) 0.0238(3) Uani d . 1 . .
H H19C 0.5059 0.1096 0.1430 0.029 Uiso calc R 1 . .
C C18C 0.45600(12) 0.16546(5) 0.18980(6) 0.0162(3) Uani d . 1 . .
C C17C 0.50090(14) 0.19927(6) 0.23188(8) 0.0291(4) Uani d . 1 . .
H H17C 0.4505 0.2214 0.2459 0.035 Uiso calc R 1 . .
C C16C 0.61719(14) 0.20155(6) 0.25398(8) 0.0309(4) Uani d . 1 . .
H H16C 0.6449 0.2257 0.2820 0.037 Uiso calc R 1 . .
C C21C 0.33291(12) 0.16459(5) 0.16694(6) 0.0172(3) Uani d . 1 . .
H H21C 0.2852 0.1838 0.1870 0.021 Uiso calc R 1 . .
C C22C 0.28167(12) 0.13947(5) 0.12067(6) 0.0168(3) Uani d . 1 . .
H H22C 0.3301 0.1205 0.1009 0.020 Uiso calc R 1 . .
C C23C 0.15881(12) 0.13783(5) 0.09682(6) 0.0150(3) Uani d . 1 . .
C C28C 0.12162(12) 0.10430(5) 0.05276(6) 0.0161(3) Uani d . 1 . .
H H28C 0.1754 0.0836 0.0390 0.019 Uiso calc R 1 . .
C C27C 0.00576(12) 0.10107(5) 0.02884(6) 0.0162(3) Uani d . 1 . .
C C26C -0.07309(12) 0.13105(5) 0.04851(6) 0.0163(3) Uani d . 1 . .
H H26C -0.1523 0.1287 0.0322 0.020 Uiso calc R 1 . .
C C25C -0.03562(12) 0.16461(5) 0.09225(6) 0.0162(3) Uani d . 1 . .
C C24C 0.07974(12) 0.16824(5) 0.11681(6) 0.0170(3) Uani d . 1 . .
H H24C 0.1046 0.1912 0.1469 0.020 Uiso calc R 1 . .
C C30C 1.64021(13) 0.26068(6) 0.56038(8) 0.0260(3) Uani d . 1 . .
H H30G 1.6725 0.2292 0.5727 0.039 Uiso calc R 1 . .
H H30H 1.6454 0.2816 0.5951 0.039 Uiso calc R 1 . .
H H30I 1.6834 0.2749 0.5317 0.039 Uiso calc R 1 . .
C C29C 1.59720(14) 0.10730(6) 0.35327(7) 0.0259(3) Uani d . 1 . .
H H29G 1.5527 0.1209 0.3171 0.039 Uiso calc R 1 . .
H H29H 1.5502 0.0838 0.3701 0.039 Uiso calc R 1 . .
H H29I 1.6660 0.0916 0.3438 0.039 Uiso calc R 1 . .
C C32C 0.04090(15) 0.04176(6) -0.04099(8) 0.0279(4) Uani d . 1 . .
H H32G 0.0907 0.0634 -0.0589 0.042 Uiso calc R 1 . .
H H32H -0.0014 0.0210 -0.0717 0.042 Uiso calc R 1 . .
H H32I 0.0878 0.0220 -0.0108 0.042 Uiso calc R 1 . .
C C31C -0.08460(14) 0.23222(6) 0.14598(8) 0.0277(4) Uani d . 1 . .
H H31G -0.0384 0.2209 0.1831 0.042 Uiso calc R 1 . .
H H31H -0.1526 0.2491 0.1547 0.042 Uiso calc R 1 . .
H H31I -0.0387 0.2541 0.1260 0.042 Uiso calc R 1 . .
O O1A -0.13450(9) 0.51116(4) 0.10185(5) 0.0246(3) Uani d . 1 . .
O O2A -0.00321(9) 0.39978(4) -0.02838(5) 0.0269(3) Uani d . 1 . .
O O3A 1.60083(9) 0.45756(4) 0.39861(5) 0.0257(3) Uani d . 1 . .
O O4A 1.55294(9) 0.60032(4) 0.50278(5) 0.0261(3) Uani d . 1 . .
O O1B 1.10602(9) 0.35647(4) 0.40456(5) 0.0259(3) Uani d . 1 . .
O O2B 1.00406(10) 0.22052(5) 0.51787(5) 0.0301(3) Uani d . 1 . .
O O3B -0.63448(9) 0.32819(4) 0.10092(5) 0.0261(3) Uani d . 1 . .
O O4B -0.50431(9) 0.44240(4) -0.02580(5) 0.0232(2) Uani d . 1 . .
O O2C 1.52291(9) 0.25537(4) 0.53358(5) 0.0210(2) Uani d . 1 . .
O O1C 1.63029(9) 0.14468(4) 0.39530(5) 0.0232(2) Uani d . 1 . .
O O4C -0.03835(9) 0.06925(4) -0.01410(5) 0.0233(2) Uani d . 1 . .
O O3C -0.11947(9) 0.19248(4) 0.10853(5) 0.0239(2) Uani d . 1 . .

loop_
_atom_site_aniso_label
_atom_site_aniso_U_11
_atom_site_aniso_U_22
_atom_site_aniso_U_33
_atom_site_aniso_U_12
_atom_site_aniso_U_13
_atom_site_aniso_U_23
C1A 0.0112(6) 0.0184(7) 0.0195(7) -0.0013(5) -0.0009(5) 0.0008(5)
C2A 0.0129(7) 0.0200(7) 0.0181(7) -0.0001(5) -0.0005(5) -0.0009(6)
C3A 0.0114(7) 0.0224(7) 0.0201(7) 0.0019(5) 0.0014(5) 0.0044(6)
C4A 0.0115(6) 0.0239(7) 0.0199(7) -0.0029(5) -0.0005(5) 0.0034(6)
C5A 0.0150(7) 0.0221(7) 0.0184(7) -0.0056(6) -0.0001(5) -0.0013(6)
C6A 0.0124(7) 0.0210(7) 0.0241(8) -0.0015(5) 0.0019(6) -0.0038(6)
C7A 0.0108(6) 0.0191(7) 0.0228(7) 0.0006(5) -0.0008(5) -0.0028(6)
C8A 0.0105(6) 0.0164(7) 0.0188(7) 0.0002(5) 0.0005(5) 0.0020(5)
C9A 0.0115(6) 0.0144(6) 0.0171(7) -0.0022(5) -0.0009(5) 0.0024(5)
C10A 0.0133(7) 0.0202(7) 0.0201(7) 0.0000(5) -0.0019(5) -0.0056(6)
C11A 0.0119(7) 0.0214(7) 0.0221(7) 0.0004(5) -0.0001(5) -0.0059(6)
C12A 0.0108(6) 0.0150(6) 0.0166(7) -0.0014(5) -0.0012(5) 0.0007(5)
C13A 0.0145(7) 0.0212(7) 0.0168(7) -0.0019(5) -0.0006(5) -0.0044(6)
C14A 0.0126(7) 0.0215(7) 0.0181(7) 0.0004(5) 0.0017(5) -0.0017(6)
C15A 0.0118(6) 0.0178(7) 0.0151(6) -0.0022(5) -0.0015(5) -0.0004(5)
C16A 0.0154(7) 0.0201(7) 0.0285(8) 0.0006(6) -0.0046(6) -0.0081(6)
C17A 0.0149(7) 0.0228(8) 0.0301(8) 0.0034(6) -0.0048(6) -0.0078(6)
C18A 0.0135(7) 0.0212(7) 0.0163(7) -0.0018(5) -0.0019(5) 0.0008(5)
C19A 0.0146(7) 0.0168(7) 0.0150(6) -0.0033(5) -0.0020(5) -0.0005(5)
C20A 0.0131(7) 0.0159(7) 0.0150(6) -0.0001(5) -0.0003(5) -0.0001(5)
C21A 0.0124(7) 0.0235(8) 0.0219(7) 0.0008(6) -0.0011(6) -0.0007(6)
C22A 0.0121(7) 0.0214(7) 0.0187(7) -0.0006(5) -0.0007(5) 0.0023(6)
C23A 0.0128(7) 0.0213(7) 0.0150(7) -0.0025(5) -0.0005(5) 0.0049(5)
C24A 0.0150(7) 0.0230(7) 0.0172(7) -0.0023(6) -0.0014(5) 0.0012(6)
C25A 0.0152(7) 0.0224(7) 0.0182(7) 0.0007(6) 0.0018(5) 0.0044(6)
C26A 0.0122(7) 0.0233(7) 0.0183(7) -0.0035(5) -0.0015(5) 0.0069(6)
C27A 0.0166(7) 0.0186(7) 0.0173(7) -0.0044(5) -0.0015(5) 0.0055(5)
C28A 0.0156(7) 0.0182(7) 0.0187(7) -0.0008(5) -0.0005(5) 0.0042(6)
C29A 0.0231(8) 0.0379(10) 0.0228(8) 0.0110(7) 0.0036(6) -0.0032(7)
C30A 0.0205(8) 0.0429(11) 0.0360(10) -0.0110(7) -0.0046(7) -0.0150(8)
C31A 0.0162(8) 0.0386(10) 0.0345(9) 0.0034(7) 0.0014(7) -0.0026(8)
C32A 0.0286(9) 0.0219(8) 0.0447(11) -0.0001(7) -0.0052(8) -0.0094(7)
C29B 0.0162(8) 0.0372(10) 0.0333(9) -0.0027(7) 0.0027(7) -0.0052(7)
C2B 0.0172(7) 0.0223(7) 0.0175(7) 0.0014(6) -0.0007(6) -0.0021(6)
C3B 0.0161(7) 0.0232(7) 0.0203(7) -0.0014(6) 0.0028(6) -0.0080(6)
C4B 0.0135(7) 0.0273(8) 0.0186(7) 0.0036(6) -0.0006(5) -0.0069(6)
C5B 0.0172(7) 0.0248(8) 0.0183(7) 0.0049(6) -0.0001(6) -0.0024(6)
C6B 0.0156(7) 0.0238(8) 0.0205(7) 0.0011(6) 0.0016(6) -0.0021(6)
C1B 0.0131(7) 0.0225(7) 0.0172(7) 0.0027(5) -0.0015(5) -0.0045(6)
C7B 0.0126(7) 0.0231(7) 0.0191(7) 0.0008(5) -0.0004(5) -0.0023(6)
C8B 0.0146(7) 0.0204(7) 0.0212(7) -0.0009(5) -0.0013(6) -0.0020(6)
C9B 0.0148(7) 0.0192(7) 0.0174(7) 0.0009(5) -0.0017(5) -0.0017(5)
C10B 0.0137(7) 0.0167(7) 0.0176(7) 0.0027(5) -0.0023(5) 0.0004(5)
C11B 0.0145(7) 0.0153(7) 0.0167(7) 0.0000(5) 0.0014(5) 0.0008(5)
C12B 0.0135(7) 0.0184(7) 0.0150(6) 0.0016(5) -0.0016(5) -0.0007(5)
C13B 0.0175(7) 0.0182(7) 0.0251(8) 0.0008(6) -0.0043(6) 0.0042(6)
C14B 0.0175(7) 0.0201(7) 0.0274(8) -0.0034(6) -0.0032(6) 0.0032(6)
C15B 0.0140(7) 0.0156(7) 0.0178(7) 0.0017(5) -0.0016(5) -0.0006(5)
C16B 0.0156(7) 0.0220(7) 0.0179(7) 0.0016(6) -0.0007(5) 0.0022(6)
C17B 0.0147(7) 0.0229(8) 0.0210(7) -0.0005(6) 0.0017(6) -0.0001(6)
C18B 0.0123(7) 0.0166(7) 0.0207(7) 0.0018(5) -0.0012(5) -0.0022(5)
C19B 0.0145(7) 0.0189(7) 0.0206(7) 0.0025(5) -0.0026(5) 0.0040(6)
C20B 0.0129(7) 0.0189(7) 0.0216(7) 0.0010(5) -0.0005(5) 0.0047(6)
C21B 0.0122(7) 0.0181(7) 0.0234(7) 0.0003(5) -0.0012(5) -0.0022(6)
C22B 0.0136(7) 0.0190(7) 0.0237(8) -0.0017(5) -0.0006(6) 0.0004(6)
C23B 0.0135(7) 0.0173(7) 0.0199(7) 0.0007(5) -0.0011(5) -0.0032(6)
C24B 0.0166(7) 0.0173(7) 0.0198(7) 0.0002(5) -0.0004(6) -0.0005(6)
C25B 0.0145(7) 0.0173(7) 0.0208(7) -0.0012(5) 0.0017(5) -0.0033(6)
C26B 0.0113(6) 0.0193(7) 0.0203(7) 0.0014(5) -0.0008(5) -0.0048(6)
C27B 0.0146(7) 0.0178(7) 0.0174(7) 0.0038(5) 0.0001(5) -0.0009(5)
C28B 0.0123(7) 0.0177(7) 0.0233(7) -0.0007(5) 0.0009(6) -0.0008(6)
C30B 0.0234(9) 0.0391(10) 0.0352(10) 0.0069(7) -0.0002(7) 0.0114(8)
C31B 0.0262(9) 0.0316(9) 0.0275(8) -0.0060(7) 0.0061(7) 0.0034(7)
C32B 0.0197(8) 0.0351(9) 0.0308(9) 0.0056(7) -0.0029(7) 0.0111(7)
C6C 0.0117(6) 0.0150(6) 0.0200(7) 0.0003(5) 0.0005(5) -0.0012(5)
C5C 0.0158(7) 0.0133(6) 0.0179(7) -0.0030(5) -0.0004(5) 0.0002(5)
C4C 0.0097(6) 0.0181(7) 0.0222(7) -0.0017(5) -0.0010(5) 0.0015(6)
C3C 0.0126(7) 0.0165(7) 0.0215(7) 0.0018(5) 0.0032(5) 0.0014(5)
C2C 0.0132(7) 0.0173(7) 0.0181(7) -0.0002(5) -0.0001(5) -0.0012(5)
C1C 0.0114(6) 0.0145(6) 0.0184(7) -0.0008(5) -0.0001(5) 0.0009(5)
C7C 0.0101(6) 0.0190(7) 0.0192(7) 0.0013(5) -0.0001(5) -0.0014(5)
C8C 0.0118(6) 0.0170(7) 0.0204(7) 0.0011(5) -0.0002(5) -0.0014(5)
C9C 0.0122(6) 0.0164(7) 0.0152(6) -0.0005(5) -0.0019(5) 0.0002(5)
C14C 0.0171(7) 0.0277(8) 0.0306(9) 0.0085(6) -0.0072(6) -0.0138(7)
C13C 0.0189(8) 0.0279(9) 0.0336(9) 0.0064(6) -0.0112(7) -0.0177(7)
C12C 0.0135(7) 0.0162(7) 0.0141(6) -0.0011(5) -0.0022(5) -0.0005(5)
C11C 0.0112(7) 0.0285(8) 0.0233(8) 0.0004(6) 0.0012(6) -0.0118(6)
C10C 0.0136(7) 0.0261(8) 0.0224(7) -0.0021(6) -0.0012(6) -0.0121(6)
C15C 0.0124(7) 0.0170(7) 0.0152(7) -0.0008(5) -0.0025(5) 0.0002(5)
C20C 0.0131(7) 0.0304(8) 0.0254(8) 0.0002(6) 0.0023(6) -0.0146(6)
C19C 0.0131(7) 0.0305(8) 0.0260(8) -0.0014(6) -0.0014(6) -0.0157(7)
C18C 0.0139(7) 0.0166(7) 0.0167(7) -0.0010(5) -0.0012(5) -0.0009(5)
C17C 0.0162(8) 0.0297(9) 0.0366(9) 0.0094(6) -0.0095(7) -0.0164(7)
C16C 0.0201(8) 0.0278(9) 0.0386(10) 0.0064(6) -0.0128(7) -0.0198(7)
C21C 0.0123(7) 0.0190(7) 0.0190(7) 0.0016(5) -0.0011(5) -0.0018(5)
C22C 0.0123(7) 0.0183(7) 0.0191(7) 0.0003(5) 0.0005(5) -0.0027(5)
C23C 0.0116(6) 0.0167(7) 0.0156(7) -0.0004(5) -0.0006(5) 0.0003(5)
C28C 0.0144(7) 0.0148(7) 0.0185(7) 0.0010(5) 0.0009(5) -0.0014(5)
C27C 0.0158(7) 0.0144(6) 0.0172(7) -0.0026(5) -0.0010(5) 0.0000(5)
C26C 0.0122(6) 0.0165(7) 0.0186(7) -0.0010(5) -0.0019(5) 0.0015(5)
C25C 0.0126(7) 0.0180(7) 0.0177(7) 0.0026(5) 0.0015(5) 0.0007(5)
C24C 0.0157(7) 0.0175(7) 0.0163(7) 0.0003(5) -0.0013(5) -0.0039(5)
C30C 0.0208(8) 0.0255(8) 0.0283(8) -0.0050(6) -0.0059(6) -0.0035(7)
C29C 0.0222(8) 0.0270(8) 0.0283(8) 0.0052(6) 0.0037(6) -0.0075(7)
C32C 0.0295(9) 0.0237(8) 0.0303(9) -0.0030(7) 0.0044(7) -0.0103(7)
C31C 0.0238(8) 0.0255(8) 0.0331(9) 0.0055(6) 0.0028(7) -0.0094(7)
O1A 0.0116(5) 0.0341(6) 0.0274(6) 0.0058(4) 0.0015(4) -0.0023(5)
O2A 0.0170(5) 0.0343(7) 0.0279(6) -0.0068(5) -0.0009(5) -0.0123(5)
O3A 0.0144(5) 0.0316(6) 0.0292(6) 0.0032(4) -0.0014(4) -0.0045(5)
O4A 0.0190(6) 0.0215(6) 0.0348(6) -0.0035(4) -0.0040(5) -0.0049(5)
O1B 0.0161(5) 0.0285(6) 0.0319(6) -0.0047(4) 0.0011(5) -0.0021(5)
O2B 0.0210(6) 0.0373(7) 0.0302(6) 0.0082(5) -0.0005(5) 0.0110(5)
O3B 0.0167(5) 0.0303(6) 0.0311(6) -0.0063(5) 0.0032(5) 0.0036(5)
O4B 0.0161(5) 0.0275(6) 0.0251(6) 0.0033(4) 0.0003(4) 0.0079(5)
O2C 0.0163(5) 0.0216(5) 0.0223(5) -0.0026(4) -0.0044(4) -0.0054(4)
O1C 0.0131(5) 0.0258(6) 0.0298(6) 0.0046(4) 0.0013(4) -0.0067(5)
O4C 0.0198(5) 0.0200(5) 0.0271(6) -0.0010(4) -0.0044(4) -0.0089(4)
O3C 0.0152(5) 0.0270(6) 0.0279(6) 0.0066(4) -0.0012(4) -0.0083(5)

loop_
_atom_type_symbol
_atom_type_description
_atom_type_scat_dispersion_real
_atom_type_scat_dispersion_imag
_atom_type_scat_source
C C 0.0033 0.0016 'International Tables Vol C Tables 4.2.6.8 and 6.1.1.4'
H H 0.0000 0.0000 'International Tables Vol C Tables 4.2.6.8 and 6.1.1.4'
O O 0.0106 0.0060 'International Tables Vol C Tables 4.2.6.8 and 6.1.1.4'

loop_
_geom_angle_atom_site_label_1
_geom_angle_atom_site_label_2
_geom_angle_atom_site_label_3
_geom_angle_site_symmetry_1
_geom_angle_site_symmetry_3
_geom_angle
_geom_angle_publ_flag
C6A C1A C2A . . 119.76(13) ?
C6A C1A C7A . . 117.44(13) ?
C2A C1A C7A . . 122.80(13) ?
C3A C2A C1A . . 119.03(13) ?
C3A C2A H2A . . 120.5 ?
C1A C2A H2A . . 120.5 ?
O1A C3A C2A . . 124.27(14) ?
O1A C3A C4A . . 114.28(13) ?
C2A C3A C4A . . 121.45(14) ?
C5A C4A C3A . . 119.08(13) ?
C5A C4A H4A . . 120.5 ?
C3A C4A H4A . . 120.5 ?
O2A C5A C4A . . 124.70(13) ?
O2A C5A C6A . . 115.09(13) ?
C4A C5A C6A . . 120.21(14) ?
C1A C6A C5A . . 120.46(14) ?
C1A C6A H6A . . 119.8 ?
C5A C6A H6A . . 119.8 ?
C8A C7A C1A . . 128.11(14) ?
C8A C7A H7A . . 115.9 ?
C1A C7A H7A . . 115.9 ?
C7A C8A C9A . . 124.89(13) ?
C7A C8A H8A . . 117.6 ?
C9A C8A H8A . . 117.6 ?
C14A C9A C10A . . 117.26(13) ?
C14A C9A C8A . . 120.30(13) ?
C10A C9A C8A . . 122.44(13) ?
C11A C10A C9A . . 121.14(13) ?
C11A C10A H10A . . 119.4 ?
C9A C10A H10A . . 119.4 ?
C10A C11A C12A . . 121.61(14) ?
C10A C11A H11A . . 119.2 ?
C12A C11A H11A . . 119.2 ?
C13A C12A C11A . . 117.47(13) ?
C13A C12A C15A . . 122.48(13) ?
C11A C12A C15A . . 120.05(13) ?
C14A C13A C12A . . 120.88(13) ?
C14A C13A H13A . . 119.6 ?
C12A C13A H13A . . 119.6 ?
C13A C14A C9A . . 121.62(13) ?
C13A C14A H14A . . 119.2 ?
C9A C14A H14A . . 119.2 ?
C20A C15A C16A . . 117.33(13) ?
C20A C15A C12A . . 121.80(13) ?
C16A C15A C12A . . 120.84(13) ?
C17A C16A C15A . . 121.45(14) ?
C17A C16A H16A . . 119.3 ?
C15A C16A H16A . . 119.3 ?
C16A C17A C18A . . 121.20(14) ?
C16A C17A H17A . . 119.4 ?
C18A C17A H17A . . 119.4 ?
C17A C18A C19A . . 117.48(13) ?
C17A C18A C21A . . 119.24(14) ?
C19A C18A C21A . . 123.25(13) ?
C20A C19A C18A . . 121.08(13) ?
C20A C19A H19A . . 119.5 ?
C18A C19A H19A . . 119.5 ?
C19A C20A C15A . . 121.44(13) ?
C19A C20A H20A . . 119.3 ?
C15A C20A H20A . . 119.3 ?
C22A C21A C18A . . 126.04(14) ?
C22A C21A H21A . . 117.0 ?
C18A C21A H21A . . 117.0 ?
C21A C22A C23A . . 127.20(14) ?
C21A C22A H22A . . 116.4 ?
C23A C22A H22A . . 116.4 ?
C24A C23A C28A . . 119.52(13) ?
C24A C23A C22A . . 123.22(13) ?
C28A C23A C22A . . 117.26(13) ?
C23A C24A C25A . . 119.94(14) ?
C23A C24A H24A . . 120.0 ?
C25A C24A H24A . . 120.0 ?
O3A C25A C26A . . 123.32(13) ?
O3A C25A C24A . . 115.83(13) ?
C26A C25A C24A . . 120.84(14) ?
C25A C26A C27A . . 118.96(13) ?
C25A C26A H26A . . 120.5 ?
C27A C26A H26A . . 120.5 ?
O4A C27A C28A . . 124.38(14) ?
O4A C27A C26A . . 114.51(13) ?
C28A C27A C26A . . 121.11(14) ?
C27A C28A C23A . . 119.63(14) ?
C27A C28A H28A . . 120.2 ?
C23A C28A H28A . . 120.2 ?
O1A C29A H29A . . 109.5 ?
O1A C29A H29B . . 109.5 ?
H29A C29A H29B . . 109.5 ?
O1A C29A H29C . . 109.5 ?
H29A C29A H29C . . 109.5 ?
H29B C29A H29C . . 109.5 ?
O2A C30A H30A . . 109.5 ?
O2A C30A H30B . . 109.5 ?
H30A C30A H30B . . 109.5 ?
O2A C30A H30C . . 109.5 ?
H30A C30A H30C . . 109.5 ?
H30B C30A H30C . . 109.5 ?
O3A C31A H31A . . 109.5 ?
O3A C31A H31B . . 109.5 ?
H31A C31A H31B . . 109.5 ?
O3A C31A H31C . . 109.5 ?
H31A C31A H31C . . 109.5 ?
H31B C31A H31C . . 109.5 ?
O4A C32A H32A . . 109.5 ?
O4A C32A H32B . . 109.5 ?
H32A C32A H32B . . 109.5 ?
O4A C32A H32C . . 109.5 ?
H32A C32A H32C . . 109.5 ?
H32B C32A H32C . . 109.5 ?
O1B C29B H29D . . 109.5 ?
O1B C29B H29E . . 109.5 ?
H29D C29B H29E . . 109.5 ?
O1B C29B H29F . . 109.5 ?
H29D C29B H29F . . 109.5 ?
H29E C29B H29F . . 109.5 ?
C3B C2B C1B . . 119.53(14) ?
C3B C2B H2B . . 120.2 ?
C1B C2B H2B . . 120.2 ?
O1B C3B C2B . . 115.13(14) ?
O1B C3B C4B . . 123.32(13) ?
C2B C3B C4B . . 121.56(14) ?
C5B C4B C3B . . 118.33(13) ?
C5B C4B H4B . . 120.8 ?
C3B C4B H4B . . 120.8 ?
O2B C5B C4B . . 124.50(14) ?
O2B C5B C6B . . 114.80(14) ?
C4B C5B C6B . . 120.71(14) ?
C5B C6B C1B . . 120.73(14) ?
C5B C6B H6B . . 119.6 ?
C1B C6B H6B . . 119.6 ?
C2B C1B C6B . . 119.13(13) ?
C2B C1B C7B . . 123.39(14) ?
C6B C1B C7B . . 117.48(14) ?
C8B C7B C1B . . 128.17(14) ?
C8B C7B H7B . . 115.9 ?
C1B C7B H7B . . 115.9 ?
C7B C8B C9B . . 125.49(14) ?
C7B C8B H8B . . 117.3 ?
C9B C8B H8B . . 117.3 ?
C14B C9B C10B . . 117.48(13) ?
C14B C9B C8B . . 119.89(13) ?
C10B C9B C8B . . 122.63(13) ?
C11B C10B C9B . . 121.01(13) ?
C11B C10B H10B . . 119.5 ?
C9B C10B H10B . . 119.5 ?
C10B C11B C12B . . 121.56(13) ?
C10B C11B H11B . . 119.2 ?
C12B C11B H11B . . 119.2 ?
C13B C12B C11B . . 117.30(13) ?
C13B C12B C15B . . 121.30(13) ?
C11B C12B C15B . . 121.40(13) ?
C14B C13B C12B . . 121.20(14) ?
C14B C13B H13B . . 119.4 ?
C12B C13B H13B . . 119.4 ?
C13B C14B C9B . . 121.44(14) ?
C13B C14B H14B . . 119.3 ?
C9B C14B H14B . . 119.3 ?
C16B C15B C20B . . 117.71(13) ?
C16B C15B C12B . . 121.83(13) ?
C20B C15B C12B . . 120.47(13) ?
C17B C16B C15B . . 120.92(14) ?
C17B C16B H16B . . 119.5 ?
C15B C16B H16B . . 119.5 ?
C16B C17B C18B . . 121.51(14) ?
C16B C17B H17B . . 119.2 ?
C18B C17B H17B . . 119.2 ?
C17B C18B C19B . . 117.37(13) ?
C17B C18B C21B . . 119.56(13) ?
C19B C18B C21B . . 123.07(13) ?
C20B C19B C18B . . 121.23(14) ?
C20B C19B H19B . . 119.4 ?
C18B C19B H19B . . 119.4 ?
C19B C20B C15B . . 121.26(14) ?
C19B C20B H20B . . 119.4 ?
C15B C20B H20B . . 119.4 ?
C22B C21B C18B . . 125.08(14) ?
C22B C21B H21B . . 117.5 ?
C18B C21B H21B . . 117.5 ?
C21B C22B C23B . . 127.82(14) ?
C21B C22B H22B . . 116.1 ?
C23B C22B H22B . . 116.1 ?
C28B C23B C24B . . 119.66(13) ?
C28B C23B C22B . . 117.36(13) ?
C24B C23B C22B . . 122.98(13) ?
C25B C24B C23B . . 119.19(14) ?
C25B C24B H24B . . 120.4 ?
C23B C24B H24B . . 120.4 ?
O3B C25B C24B . . 124.61(14) ?
O3B C25B C26B . . 114.15(13) ?
C24B C25B C26B . . 121.24(13) ?
C27B C26B C25B . . 118.99(13) ?
C27B C26B H26B . . 120.5 ?
C25B C26B H26B . . 120.5 ?
O4B C27B C26B . . 124.28(13) ?
O4B C27B C28B . . 115.31(13) ?
C26B C27B C28B . . 120.41(13) ?
C23B C28B C27B . . 120.48(14) ?
C23B C28B H28B . . 119.8 ?
C27B C28B H28B . . 119.8 ?
O2B C30B H30D . . 109.5 ?
O2B C30B H30E . . 109.5 ?
H30D C30B H30E . . 109.5 ?
O2B C30B H30F . . 109.5 ?
H30D C30B H30F . . 109.5 ?
H30E C30B H30F . . 109.5 ?
O3B C31B H31D . . 109.5 ?
O3B C31B H31E . . 109.5 ?
H31D C31B H31E . . 109.5 ?
O3B C31B H31F . . 109.5 ?
H31D C31B H31F . . 109.5 ?
H31E C31B H31F . . 109.5 ?
O4B C32B H32D . . 109.5 ?
O4B C32B H32E . . 109.5 ?
H32D C32B H32E . . 109.5 ?
O4B C32B H32F . . 109.5 ?
H32D C32B H32F . . 109.5 ?
H32E C32B H32F . . 109.5 ?
C1C C6C C5C . . 120.45(13) ?
C1C C6C H6C . . 119.8 ?
C5C C6C H6C . . 119.8 ?
O2C C5C C4C . . 124.48(13) ?
O2C C5C C6C . . 115.20(13) ?
C4C C5C C6C . . 120.31(13) ?
C5C C4C C3C . . 118.99(13) ?
C5C C4C H4C . . 120.5 ?
C3C C4C H4C . . 120.5 ?
O1C C3C C2C . . 124.23(13) ?
O1C C3C C4C . . 114.29(12) ?
C2C C3C C4C . . 121.47(13) ?
C3C C2C C1C . . 119.16(13) ?
C3C C2C H2C . . 120.4 ?
C1C C2C H2C . . 120.4 ?
C6C C1C C2C . . 119.61(13) ?
C6C C1C C7C . . 118.07(13) ?
C2C C1C C7C . . 122.31(13) ?
C8C C7C C1C . . 127.38(13) ?
C8C C7C H7C . . 116.3 ?
C1C C7C H7C . . 116.3 ?
C7C C8C C9C . . 125.69(13) ?
C7C C8C H8C . . 117.2 ?
C9C C8C H8C . . 117.2 ?
C14C C9C C10C . . 116.93(13) ?
C14C C9C C8C . . 119.64(13) ?
C10C C9C C8C . . 123.42(13) ?
C13C C14C C9C . . 121.58(14) ?
C13C C14C H14C . . 119.2 ?
C9C C14C H14C . . 119.2 ?
C14C C13C C12C . . 121.57(14) ?
C14C C13C H13C . . 119.2 ?
C12C C13C H13C . . 119.2 ?
C11C C12C C13C . . 116.48(13) ?
C11C C12C C15C . . 121.35(13) ?
C13C C12C C15C . . 122.17(13) ?
C10C C11C C12C . . 122.23(14) ?
C10C C11C H11C . . 118.9 ?
C12C C11C H11C . . 118.9 ?
C11C C10C C9C . . 121.22(13) ?
C11C C10C H10C . . 119.4 ?
C9C C10C H10C . . 119.4 ?
C16C C15C C20C . . 116.37(13) ?
C16C C15C C12C . . 122.08(13) ?
C20C C15C C12C . . 121.52(13) ?
C19C C20C C15C . . 122.10(14) ?
C19C C20C H20C . . 118.9 ?
C15C C20C H20C . . 118.9 ?
C20C C19C C18C . . 121.35(14) ?
C20C C19C H19C . . 119.3 ?
C18C C19C H19C . . 119.3 ?
C17C C18C C19C . . 116.81(13) ?
C17C C18C C21C . . 120.05(13) ?
C19C C18C C21C . . 123.15(13) ?
C16C C17C C18C . . 121.65(15) ?
C16C C17C H17C . . 119.2 ?
C18C C17C H17C . . 119.2 ?
C17C C16C C15C . . 121.70(14) ?
C17C C16C H16C . . 119.1 ?
C15C C16C H16C . . 119.1 ?
C22C C21C C18C . . 125.94(14) ?
C22C C21C H21C . . 117.0 ?
C18C C21C H21C . . 117.0 ?
C21C C22C C23C . . 127.19(14) ?
C21C C22C H22C . . 116.4 ?
C23C C22C H22C . . 116.4 ?
C28C C23C C24C . . 119.95(13) ?
C28C C23C C22C . . 117.63(13) ?
C24C C23C C22C . . 122.43(13) ?
C27C C28C C23C . . 119.94(13) ?
C27C C28C H28C . . 120.0 ?
C23C C28C H28C . . 120.0 ?
O4C C27C C26C . . 115.61(12) ?
O4C C27C C28C . . 123.97(13) ?
C26C C27C C28C . . 120.41(13) ?
C27C C26C C25C . . 119.49(13) ?
C27C C26C H26C . . 120.3 ?
C25C C26C H26C . . 120.3 ?
O3C C25C C26C . . 115.12(12) ?
O3C C25C C24C . . 123.99(13) ?
C26C C25C C24C . . 120.89(13) ?
C25C C24C C23C . . 119.31(13) ?
C25C C24C H24C . . 120.3 ?
C23C C24C H24C . . 120.3 ?
O2C C30C H30G . . 109.5 ?
O2C C30C H30H . . 109.5 ?
H30G C30C H30H . . 109.5 ?
O2C C30C H30I . . 109.5 ?
H30G C30C H30I . . 109.5 ?
H30H C30C H30I . . 109.5 ?
O1C C29C H29G . . 109.5 ?
O1C C29C H29H . . 109.5 ?
H29G C29C H29H . . 109.5 ?
O1C C29C H29I . . 109.5 ?
H29G C29C H29I . . 109.5 ?
H29H C29C H29I . . 109.5 ?
O4C C32C H32G . . 109.5 ?
O4C C32C H32H . . 109.5 ?
H32G C32C H32H . . 109.5 ?
O4C C32C H32I . . 109.5 ?
H32G C32C H32I . . 109.5 ?
H32H C32C H32I . . 109.5 ?
O3C C31C H31G . . 109.5 ?
O3C C31C H31H . . 109.5 ?
H31G C31C H31H . . 109.5 ?
O3C C31C H31I . . 109.5 ?
H31G C31C H31I . . 109.5 ?
H31H C31C H31I . . 109.5 ?
C3A O1A C29A . . 116.65(12) ?
C5A O2A C30A . . 117.18(13) ?
C25A O3A C31A . . 118.07(12) ?
C27A O4A C32A . . 117.23(12) ?
C3B O1B C29B . . 118.41(13) ?
C5B O2B C30B . . 117.89(13) ?
C25B O3B C31B . . 116.87(12) ?
C27B O4B C32B . . 116.82(12) ?
C5C O2C C30C . . 117.52(12) ?
C3C O1C C29C . . 117.02(12) ?
C27C O4C C32C . . 117.52(12) ?
C25C O3C C31C . . 117.45(12) ?

loop_
_geom_bond_atom_site_label_1
_geom_bond_atom_site_label_2
_geom_bond_site_symmetry_2
_geom_bond_distance
_geom_bond_publ_flag
C1A C6A . 1.387(2) ?
C1A C2A . 1.401(2) ?
C1A C7A . 1.4627(19) ?
C2A C3A . 1.3817(19) ?
C2A H2A . 0.9500 ?
C3A O1A . 1.3607(18) ?
C3A C4A . 1.397(2) ?
C4A C5A . 1.379(2) ?
C4A H4A . 0.9500 ?
C5A O2A . 1.3603(18) ?
C5A C6A . 1.3933(19) ?
C6A H6A . 0.9500 ?
C7A C8A . 1.333(2) ?
C7A H7A . 0.9500 ?
C8A C9A . 1.4638(18) ?
C8A H8A . 0.9500 ?
C9A C14A . 1.391(2) ?
C9A C10A . 1.398(2) ?
C10A C11A . 1.3774(19) ?
C10A H10A . 0.9500 ?
C11A C12A . 1.3940(19) ?
C11A H11A . 0.9500 ?
C12A C13A . 1.392(2) ?
C12A C15A . 1.4768(18) ?
C13A C14A . 1.3876(19) ?
C13A H13A . 0.9500 ?
C14A H14A . 0.9500 ?
C15A C20A . 1.3943(19) ?
C15A C16A . 1.396(2) ?
C16A C17A . 1.383(2) ?
C16A H16A . 0.9500 ?
C17A C18A . 1.394(2) ?
C17A H17A . 0.9500 ?
C18A C19A . 1.401(2) ?
C18A C21A . 1.4654(19) ?
C19A C20A . 1.3824(19) ?
C19A H19A . 0.9500 ?
C20A H20A . 0.9500 ?
C21A C22A . 1.329(2) ?
C21A H21A . 0.9500 ?
C22A C23A . 1.4649(19) ?
C22A H22A . 0.9500 ?
C23A C24A . 1.389(2) ?
C23A C28A . 1.400(2) ?
C24A C25A . 1.393(2) ?
C24A H24A . 0.9500 ?
C25A O3A . 1.3559(18) ?
C25A C26A . 1.381(2) ?
C26A C27A . 1.391(2) ?
C26A H26A . 0.9500 ?
C27A O4A . 1.3615(18) ?
C27A C28A . 1.3835(19) ?
C28A H28A . 0.9500 ?
C29A O1A . 1.421(2) ?
C29A H29A . 0.9800 ?
C29A H29B . 0.9800 ?
C29A H29C . 0.9800 ?
C30A O2A . 1.4251(18) ?
C30A H30A . 0.9800 ?
C30A H30B . 0.9800 ?
C30A H30C . 0.9800 ?
C31A O3A . 1.4239(18) ?
C31A H31A . 0.9800 ?
C31A H31B . 0.9800 ?
C31A H31C . 0.9800 ?
C32A O4A . 1.417(2) ?
C32A H32A . 0.9800 ?
C32A H32B . 0.9800 ?
C32A H32C . 0.9800 ?
C29B O1B . 1.4191(18) ?
C29B H29D . 0.9800 ?
C29B H29E . 0.9800 ?
C29B H29F . 0.9800 ?
C2B C3B . 1.384(2) ?
C2B C1B . 1.392(2) ?
C2B H2B . 0.9500 ?
C3B O1B . 1.3608(19) ?
C3B C4B . 1.399(2) ?
C4B C5B . 1.382(2) ?
C4B H4B . 0.9500 ?
C5B O2B . 1.3719(19) ?
C5B C6B . 1.385(2) ?
C6B C1B . 1.394(2) ?
C6B H6B . 0.9500 ?
C1B C7B . 1.4638(19) ?
C7B C8B . 1.334(2) ?
C7B H7B . 0.9500 ?
C8B C9B . 1.464(2) ?
C8B H8B . 0.9500 ?
C9B C14B . 1.394(2) ?
C9B C10B . 1.400(2) ?
C10B C11B . 1.3825(19) ?
C10B H10B . 0.9500 ?
C11B C12B . 1.3980(19) ?
C11B H11B . 0.9500 ?
C12B C13B . 1.397(2) ?
C12B C15B . 1.4760(19) ?
C13B C14B . 1.384(2) ?
C13B H13B . 0.9500 ?
C14B H14B . 0.9500 ?
C15B C16B . 1.393(2) ?
C15B C20B . 1.395(2) ?
C16B C17B . 1.3861(19) ?
C16B H16B . 0.9500 ?
C17B C18B . 1.392(2) ?
C17B H17B . 0.9500 ?
C18B C19B . 1.398(2) ?
C18B C21B . 1.4647(19) ?
C19B C20B . 1.3809(19) ?
C19B H19B . 0.9500 ?
C20B H20B . 0.9500 ?
C21B C22B . 1.329(2) ?
C21B H21B . 0.9500 ?
C22B C23B . 1.4650(19) ?
C22B H22B . 0.9500 ?
C23B C28B . 1.383(2) ?
C23B C24B . 1.402(2) ?
C24B C25B . 1.383(2) ?
C24B H24B . 0.9500 ?
C25B O3B . 1.3605(18) ?
C25B C26B . 1.397(2) ?
C26B C27B . 1.379(2) ?
C26B H26B . 0.9500 ?
C27B O4B . 1.3597(18) ?
C27B C28B . 1.3915(19) ?
C28B H28B . 0.9500 ?
C30B O2B . 1.4184(19) ?
C30B H30D . 0.9800 ?
C30B H30E . 0.9800 ?
C30B H30F . 0.9800 ?
C31B O3B . 1.419(2) ?
C31B H31D . 0.9800 ?
C31B H31E . 0.9800 ?
C31B H31F . 0.9800 ?
C32B O4B . 1.4224(18) ?
C32B H32D . 0.9800 ?
C32B H32E . 0.9800 ?
C32B H32F . 0.9800 ?
C6C C1C . 1.3866(19) ?
C6C C5C . 1.3957(19) ?
C6C H6C . 0.9500 ?
C5C O2C . 1.3614(17) ?
C5C C4C . 1.381(2) ?
C4C C3C . 1.397(2) ?
C4C H4C . 0.9500 ?
C3C O1C . 1.3613(17) ?
C3C C2C . 1.3813(19) ?
C2C C1C . 1.405(2) ?
C2C H2C . 0.9500 ?
C1C C7C . 1.4651(18) ?
C7C C8C . 1.329(2) ?
C7C H7C . 0.9500 ?
C8C C9C . 1.4637(19) ?
C8C H8C . 0.9500 ?
C9C C14C . 1.390(2) ?
C9C C10C . 1.392(2) ?
C14C C13C . 1.382(2) ?
C14C H14C . 0.9500 ?
C13C C12C . 1.392(2) ?
C13C H13C . 0.9500 ?
C12C C11C . 1.3877(19) ?
C12C C15C . 1.4766(19) ?
C11C C10C . 1.377(2) ?
C11C H11C . 0.9500 ?
C10C H10C . 0.9500 ?
C15C C16C . 1.389(2) ?
C15C C20C . 1.393(2) ?
C20C C19C . 1.377(2) ?
C20C H20C . 0.9500 ?
C19C C18C . 1.393(2) ?
C19C H19C . 0.9500 ?
C18C C17C . 1.388(2) ?
C18C C21C . 1.4609(19) ?
C17C C16C . 1.384(2) ?
C17C H17C . 0.9500 ?
C16C H16C . 0.9500 ?
C21C C22C . 1.327(2) ?
C21C H21C . 0.9500 ?
C22C C23C . 1.4634(19) ?
C22C H22C . 0.9500 ?
C23C C28C . 1.3906(19) ?
C23C C24C . 1.395(2) ?
C28C C27C . 1.3892(19) ?
C28C H28C . 0.9500 ?
C27C O4C . 1.3607(17) ?
C27C C26C . 1.383(2) ?
C26C C25C . 1.387(2) ?
C26C H26C . 0.9500 ?
C25C O3C . 1.3602(17) ?
C25C C24C . 1.3880(19) ?
C24C H24C . 0.9500 ?
C30C O2C . 1.4259(17) ?
C30C H30G . 0.9800 ?
C30C H30H . 0.9800 ?
C30C H30I . 0.9800 ?
C29C O1C . 1.4274(19) ?
C29C H29G . 0.9800 ?
C29C H29H . 0.9800 ?
C29C H29I . 0.9800 ?
C32C O4C . 1.4278(19) ?
C32C H32G . 0.9800 ?
C32C H32H . 0.9800 ?
C32C H32I . 0.9800 ?
C31C O3C . 1.4191(19) ?
C31C H31G . 0.9800 ?
C31C H31H . 0.9800 ?
C31C H31I . 0.9800 ?

loop_
_geom_torsion_atom_site_label_1
_geom_torsion_atom_site_label_2
_geom_torsion_atom_site_label_3
_geom_torsion_atom_site_label_4
_geom_torsion_site_symmetry_1
_geom_torsion_site_symmetry_2
_geom_torsion_site_symmetry_3
_geom_torsion_site_symmetry_4
_geom_torsion
_geom_torsion_publ_flag
C6A C1A C2A C3A . . . . -0.5(2) ?
C7A C1A C2A C3A . . . . 179.58(14) ?
C1A C2A C3A O1A . . . . 179.44(14) ?
C1A C2A C3A C4A . . . . 0.0(2) ?
O1A C3A C4A C5A . . . . -178.75(13) ?
C2A C3A C4A C5A . . . . 0.8(2) ?
C3A C4A C5A O2A . . . . 179.50(14) ?
C3A C4A C5A C6A . . . . -0.9(2) ?
C2A C1A C6A C5A . . . . 0.4(2) ?
C7A C1A C6A C5A . . . . -179.74(13) ?
O2A C5A C6A C1A . . . . 179.98(14) ?
C4A C5A C6A C1A . . . . 0.4(2) ?
C6A C1A C7A C8A . . . . -173.06(16) ?
C2A C1A C7A C8A . . . . 6.8(2) ?
C1A C7A C8A C9A . . . . -179.23(14) ?
C7A C8A C9A C14A . . . . 179.00(15) ?
C7A C8A C9A C10A . . . . -0.4(2) ?
C14A C9A C10A C11A . . . . 0.5(2) ?
C8A C9A C10A C11A . . . . 179.95(14) ?
C9A C10A C11A C12A . . . . 0.2(2) ?
C10A C11A C12A C13A . . . . -1.0(2) ?
C10A C11A C12A C15A . . . . 179.27(14) ?
C11A C12A C13A C14A . . . . 1.1(2) ?
C15A C12A C13A C14A . . . . -179.21(13) ?
C12A C13A C14A C9A . . . . -0.4(2) ?
C10A C9A C14A C13A . . . . -0.4(2) ?
C8A C9A C14A C13A . . . . -179.89(13) ?
C13A C12A C15A C20A . . . . -31.9(2) ?
C11A C12A C15A C20A . . . . 147.87(15) ?
C13A C12A C15A C16A . . . . 150.00(15) ?
C11A C12A C15A C16A . . . . -30.3(2) ?
C20A C15A C16A C17A . . . . -1.5(2) ?
C12A C15A C16A C17A . . . . 176.78(15) ?
C15A C16A C17A C18A . . . . 0.9(3) ?
C16A C17A C18A C19A . . . . 0.3(2) ?
C16A C17A C18A C21A . . . . 178.35(15) ?
C17A C18A C19A C20A . . . . -0.7(2) ?
C21A C18A C19A C20A . . . . -178.74(14) ?
C18A C19A C20A C15A . . . . 0.1(2) ?
C16A C15A C20A C19A . . . . 1.0(2) ?
C12A C15A C20A C19A . . . . -177.24(13) ?
C17A C18A C21A C22A . . . . -166.43(16) ?
C19A C18A C21A C22A . . . . 11.5(2) ?
C18A C21A C22A C23A . . . . 178.86(14) ?
C21A C22A C23A C24A . . . . -3.0(2) ?
C21A C22A C23A C28A . . . . 176.53(15) ?
C28A C23A C24A C25A . . . . -0.5(2) ?
C22A C23A C24A C25A . . . . 179.02(13) ?
C23A C24A C25A O3A . . . . 179.81(13) ?
C23A C24A C25A C26A . . . . 0.2(2) ?
O3A C25A C26A C27A . . . . -179.18(13) ?
C24A C25A C26A C27A . . . . 0.5(2) ?
C25A C26A C27A O4A . . . . -179.96(13) ?
C25A C26A C27A C28A . . . . -0.7(2) ?
O4A C27A C28A C23A . . . . 179.51(13) ?
C26A C27A C28A C23A . . . . 0.3(2) ?
C24A C23A C28A C27A . . . . 0.3(2) ?
C22A C23A C28A C27A . . . . -179.27(13) ?
C1B C2B C3B O1B . . . . -179.80(13) ?
C1B C2B C3B C4B . . . . -0.1(2) ?
O1B C3B C4B C5B . . . . 179.74(14) ?
C2B C3B C4B C5B . . . . 0.1(2) ?
C3B C4B C5B O2B . . . . -179.20(14) ?
C3B C4B C5B C6B . . . . 0.5(2) ?
O2B C5B C6B C1B . . . . 178.66(14) ?
C4B C5B C6B C1B . . . . -1.1(2) ?
C3B C2B C1B C6B . . . . -0.4(2) ?
C3B C2B C1B C7B . . . . -179.55(13) ?
C5B C6B C1B C2B . . . . 1.0(2) ?
C5B C6B C1B C7B . . . . -179.80(13) ?
C2B C1B C7B C8B . . . . -2.4(2) ?
C6B C1B C7B C8B . . . . 178.46(15) ?
C1B C7B C8B C9B . . . . 179.96(14) ?
C7B C8B C9B C14B . . . . 168.33(16) ?
C7B C8B C9B C10B . . . . -11.0(2) ?
C14B C9B C10B C11B . . . . 0.8(2) ?
C8B C9B C10B C11B . . . . -179.79(14) ?
C9B C10B C11B C12B . . . . -0.2(2) ?
C10B C11B C12B C13B . . . . -0.8(2) ?
C10B C11B C12B C15B . . . . 178.33(13) ?
C11B C12B C13B C14B . . . . 1.3(2) ?
C15B C12B C13B C14B . . . . -177.88(14) ?
C12B C13B C14B C9B . . . . -0.7(2) ?
C10B C9B C14B C13B . . . . -0.4(2) ?
C8B C9B C14B C13B . . . . -179.78(15) ?
C13B C12B C15B C16B . . . . -149.58(15) ?
C11B C12B C15B C16B . . . . 31.3(2) ?
C13B C12B C15B C20B . . . . 29.9(2) ?
C11B C12B C15B C20B . . . . -149.26(14) ?
C20B C15B C16B C17B . . . . -0.9(2) ?
C12B C15B C16B C17B . . . . 178.55(13) ?
C15B C16B C17B C18B . . . . 0.4(2) ?
C16B C17B C18B C19B . . . . 0.4(2) ?
C16B C17B C18B C21B . . . . -179.96(14) ?
C17B C18B C19B C20B . . . . -0.7(2) ?
C21B C18B C19B C20B . . . . 179.72(14) ?
C18B C19B C20B C15B . . . . 0.1(2) ?
C16B C15B C20B C19B . . . . 0.7(2) ?
C12B C15B C20B C19B . . . . -178.81(14) ?
C17B C18B C21B C22B . . . . 177.60(15) ?
C19B C18B C21B C22B . . . . -2.8(2) ?
C18B C21B C22B C23B . . . . 179.20(14) ?
C21B C22B C23B C28B . . . . 175.56(15) ?
C21B C22B C23B C24B . . . . -4.5(2) ?
C28B C23B C24B C25B . . . . 1.6(2) ?
C22B C23B C24B C25B . . . . -178.41(13) ?
C23B C24B C25B O3B . . . . 179.65(14) ?
C23B C24B C25B C26B . . . . -0.7(2) ?
O3B C25B C26B C27B . . . . 178.71(13) ?
C24B C25B C26B C27B . . . . -1.0(2) ?
C25B C26B C27B O4B . . . . -178.84(13) ?
C25B C26B C27B C28B . . . . 1.8(2) ?
C24B C23B C28B C27B . . . . -0.8(2) ?
C22B C23B C28B C27B . . . . 179.17(13) ?
O4B C27B C28B C23B . . . . 179.68(13) ?
C26B C27B C28B C23B . . . . -0.9(2) ?
C1C C6C C5C O2C . . . . -178.51(13) ?
C1C C6C C5C C4C . . . . 0.5(2) ?
O2C C5C C4C C3C . . . . 178.37(13) ?
C6C C5C C4C C3C . . . . -0.5(2) ?
C5C C4C C3C O1C . . . . -179.65(13) ?
C5C C4C C3C C2C . . . . 0.3(2) ?
O1C C3C C2C C1C . . . . 179.92(14) ?
C4C C3C C2C C1C . . . . 0.0(2) ?
C5C C6C C1C C2C . . . . -0.2(2) ?
C5C C6C C1C C7C . . . . 179.33(13) ?
C3C C2C C1C C6C . . . . 0.0(2) ?
C3C C2C C1C C7C . . . . -179.55(13) ?
C6C C1C C7C C8C . . . . 178.32(15) ?
C2C C1C C7C C8C . . . . -2.2(2) ?
C1C C7C C8C C9C . . . . 178.72(14) ?
C7C C8C C9C C14C . . . . -170.93(16) ?
C7C C8C C9C C10C . . . . 7.9(2) ?
C10C C9C C14C C13C . . . . -0.4(3) ?
C8C C9C C14C C13C . . . . 178.54(16) ?
C9C C14C C13C C12C . . . . 0.7(3) ?
C14C C13C C12C C11C . . . . -0.7(3) ?
C14C C13C C12C C15C . . . . 178.57(16) ?
C13C C12C C11C C10C . . . . 0.4(2) ?
C15C C12C C11C C10C . . . . -178.83(15) ?
C12C C11C C10C C9C . . . . -0.2(3) ?
C14C C9C C10C C11C . . . . 0.1(2) ?
C8C C9C C10C C11C . . . . -178.75(15) ?
C11C C12C C15C C16C . . . . 2.9(2) ?
C13C C12C C15C C16C . . . . -176.30(16) ?
C11C C12C C15C C20C . . . . -175.23(15) ?
C13C C12C C15C C20C . . . . 5.5(2) ?
C16C C15C C20C C19C . . . . -0.4(2) ?
C12C C15C C20C C19C . . . . 177.83(15) ?
C15C C20C C19C C18C . . . . 0.0(3) ?
C20C C19C C18C C17C . . . . -0.3(3) ?
C20C C19C C18C C21C . . . . 179.99(15) ?
C19C C18C C17C C16C . . . . 1.1(3) ?
C21C C18C C17C C16C . . . . -179.18(16) ?
C18C C17C C16C C15C . . . . -1.6(3) ?
C20C C15C C16C C17C . . . . 1.2(3) ?
C12C C15C C16C C17C . . . . -177.03(16) ?
C17C C18C C21C C22C . . . . 168.93(16) ?
C19C C18C C21C C22C . . . . -11.3(2) ?
C18C C21C C22C C23C . . . . 179.92(14) ?
C21C C22C C23C C28C . . . . -171.75(15) ?
C21C C22C C23C C24C . . . . 8.0(2) ?
C24C C23C C28C C27C . . . . -0.2(2) ?
C22C C23C C28C C27C . . . . 179.64(13) ?
C23C C28C C27C O4C . . . . -179.64(13) ?
C23C C28C C27C C26C . . . . 0.1(2) ?
O4C C27C C26C C25C . . . . 179.99(13) ?
C28C C27C C26C C25C . . . . 0.3(2) ?
C27C C26C C25C O3C . . . . 179.86(13) ?
C27C C26C C25C C24C . . . . -0.5(2) ?
O3C C25C C24C C23C . . . . -179.99(14) ?
C26C C25C C24C C23C . . . . 0.4(2) ?
C28C C23C C24C C25C . . . . -0.1(2) ?
C22C C23C C24C C25C . . . . -179.86(13) ?
C2A C3A O1A C29A . . . . 7.8(2) ?
C4A C3A O1A C29A . . . . -172.69(14) ?
C4A C5A O2A C30A . . . . -10.2(2) ?
C6A C5A O2A C30A . . . . 170.20(15) ?
C26A C25A O3A C31A . . . . -3.1(2) ?
C24A C25A O3A C31A . . . . 177.21(14) ?
C28A C27A O4A C32A . . . . 5.3(2) ?
C26A C27A O4A C32A . . . . -175.46(14) ?
C2B C3B O1B C29B . . . . -173.65(13) ?
C4B C3B O1B C29B . . . . 6.7(2) ?
C4B C5B O2B C30B . . . . -8.0(2) ?
C6B C5B O2B C30B . . . . 172.27(15) ?
C24B C25B O3B C31B . . . . -7.4(2) ?
C26B C25B O3B C31B . . . . 172.87(13) ?
C26B C27B O4B C32B . . . . 10.7(2) ?
C28B C27B O4B C32B . . . . -169.93(14) ?
C4C C5C O2C C30C . . . . 5.9(2) ?
C6C C5C O2C C30C . . . . -175.15(13) ?
C2C C3C O1C C29C . . . . -12.6(2) ?
C4C C3C O1C C29C . . . . 167.30(13) ?
C26C C27C O4C C32C . . . . 172.34(14) ?
C28C C27C O4C C32C . . . . -7.9(2) ?
C26C C25C O3C C31C . . . . -170.26(14) ?
C24C C25C O3C C31C . . . . 10.1(2) ?
